data_7122378
loop_
_publ_author_name
'Wang, Yi'
'Zavalij, Peter'
'Eichhorn, Bryan'

_publ_section_title
;
 The cyclo-Sb<sub>6</sub> ring in the
 [Sb<sub>6</sub>(RuCp*)<sub>2</sub>]<sup>2-</sup> ion.
;
_journal_issue 84
_journal_name_full 'Chemical communications (Cambridge, England)'
_journal_page_first 11917
_journal_page_last 11920
_journal_paper_doi 10.1039/c8cc06542j
_journal_volume 54
_journal_year 2018
_chemical_formula_moiety 'C20 H30 Ru2 Sb6, 2(C18 H36 K N2 O6), C7 H8, C5 H5 N'
_chemical_formula_sum 'C68 H115 K2 N5 O12 Ru2 Sb6'
_chemical_formula_weight 2205.48
_chemical_name_systematic 'Ru2Sb6 cluster'
_space_group_crystal_system triclinic
_space_group_IT_number 2
_space_group_name_Hall '-P 1'
_space_group_name_H-M_alt 'P -1'
_symmetry_cell_setting triclinic
_symmetry_space_group_name_Hall '-P 1'
_symmetry_space_group_name_H-M 'P -1'
_atom_sites_solution_hydrogens geom
_atom_sites_solution_primary direct
_atom_sites_solution_secondary difmap
_audit_creation_method 'SHELXL-2015 & ZCIF'
_audit_update_record
;
2018-07-31 deposited with the CCDC.
2018-09-26 downloaded from the CCDC.
;
_cell_angle_alpha 88.5283(11)
_cell_angle_beta 84.7546(11)
_cell_angle_gamma 79.2296(11)
_cell_formula_units_Z 2
_cell_length_a 13.1437(9)
_cell_length_b 13.9600(10)
_cell_length_c 23.4840(16)
_cell_measurement_reflns_used 25925
_cell_measurement_temperature 150(2)
_cell_measurement_theta_max 31.0
_cell_measurement_theta_min 2.3
_cell_volume 4215.2(5)
_computing_cell_refinement 'Apex2, Saint'
_computing_data_collection 'Apex2 (Bruker, 2010)'
_computing_data_reduction 'Apex2, Saint'
_computing_molecular_graphics 'Olex2 (Dolomanov, 2009)'
_computing_publication_material 'Apex2, SHELXL-2015, Platon (Spek, 2015)'
_computing_structure_refinement 'ShelXL-2015 (Sheldrick, 2015c)'
_computing_structure_solution 'ShelXS-2015 (Sheldrick, 2015c)'
_diffrn_ambient_temperature 150(2)
_diffrn_detector 'CCD area detector'
_diffrn_measured_fraction_theta_full 0.999
_diffrn_measured_fraction_theta_max 0.991
_diffrn_measurement_device_type 'Bruker Smart Apex II CCD'
_diffrn_measurement_method '\f and \w scans'
_diffrn_measurement_specimen_support 'MiTeGen loop'
_diffrn_orient_matrix_type standard
_diffrn_orient_matrix_UB_11 0.0704726
_diffrn_orient_matrix_UB_12 -0.0225602
_diffrn_orient_matrix_UB_13 -0.0201733
_diffrn_orient_matrix_UB_21 -0.0101022
_diffrn_orient_matrix_UB_22 -0.0691545
_diffrn_orient_matrix_UB_23 0.0042091
_diffrn_orient_matrix_UB_31 -0.0312499
_diffrn_orient_matrix_UB_32 0.0051092
_diffrn_orient_matrix_UB_33 -0.0374698
_diffrn_radiation_monochromator graphite
_diffrn_radiation_type MoK\a
_diffrn_radiation_wavelength 0.71073
_diffrn_reflns_av_R_equivalents 0.0207
_diffrn_reflns_av_unetI/netI 0.0280
_diffrn_reflns_Laue_measured_fraction_full 0.999
_diffrn_reflns_Laue_measured_fraction_max 0.991
_diffrn_reflns_limit_h_max 18
_diffrn_reflns_limit_h_min -18
_diffrn_reflns_limit_k_max 19
_diffrn_reflns_limit_k_min -19
_diffrn_reflns_limit_l_max 33
_diffrn_reflns_limit_l_min -33
_diffrn_reflns_number 62159
_diffrn_reflns_point_group_measured_fraction_full 0.999
_diffrn_reflns_point_group_measured_fraction_max 0.991
_diffrn_reflns_theta_full 25.242
_diffrn_reflns_theta_max 30.000
_diffrn_reflns_theta_min 1.583
_diffrn_source 'sealed tube'
_exptl_absorpt_coefficient_mu 2.393
_exptl_absorpt_correction_T_max 0.806
_exptl_absorpt_correction_T_min 0.659
_exptl_absorpt_correction_type multi-scan
_exptl_absorpt_process_details 'SADABS (Krause et al, 2015)'
_exptl_crystal_colour black
_exptl_crystal_density_diffrn 1.738
_exptl_crystal_density_method 'not measured'
_exptl_crystal_description plate
_exptl_crystal_F_000 2172
_exptl_crystal_size_max 0.26
_exptl_crystal_size_mid 0.19
_exptl_crystal_size_min 0.09
_refine_diff_density_max 1.091
_refine_diff_density_min -0.883
_refine_diff_density_rms 0.101
_refine_ls_extinction_method none
_refine_ls_goodness_of_fit_ref 1.157
_refine_ls_hydrogen_treatment constr
_refine_ls_matrix_type full
_refine_ls_number_parameters 906
_refine_ls_number_reflns 24389
_refine_ls_number_restraints 333
_refine_ls_restrained_S_all 1.161
_refine_ls_R_factor_all 0.0409
_refine_ls_R_factor_gt 0.0279
_refine_ls_shift/su_max 0.004
_refine_ls_shift/su_mean 0.000
_refine_ls_structure_factor_coef Fsqd
_refine_ls_weighting_details 'w=1/[\s^2^(Fo^2^)+(0.0090P)^2^+4.9791P] where P=(Fo^2^+2Fc^2^)/3'
_refine_ls_weighting_scheme calc
_refine_ls_wR_factor_gt 0.0527
_refine_ls_wR_factor_ref 0.0551
_reflns_Friedel_coverage 0.000
_reflns_number_gt 19581
_reflns_number_total 24389
_reflns_threshold_expression 'I > 2\s(I)'
_cod_data_source_file c8cc06542j2.cif
_cod_data_source_block UM3072
_cod_depositor_comments
;
The following automatic conversions were performed:

'_symmetry_cell_setting' value 'Triclinic' changed to 'triclinic'
according to
/home/data/users/saulius/crontab/automatic-downloads/rss-feeds/RSC/lib/dictionaries/cif_core.dic
dictionary named 'cif_core.dic' version 2.4.2 from 2011-04-26.

Automatic conversion script
Id: cif_fix_values 4973 2017-02-22 13:04:09Z antanas 

 Adding full bibliography for 7122378--7122379.cif.
;
_cod_original_sg_symbol_H-M P-1
_cod_database_code 7122378
_shelx_shelxl_version_number 2017/1
_shelx_space_group_comment
;
The symmetry employed for this shelxl refinement is uniquely defined
by the following loop, which should always be used as a source of
symmetry information in preference to the above space-group names.
They are only intended as comments.
;
_shelx_estimated_absorpt_t_min 0.575
_shelx_estimated_absorpt_t_max 0.813

loop_
_space_group_symop_operation_xyz
'x, y, z'
'-x, -y, -z'

loop_
_atom_site_label
_atom_site_type_symbol
_atom_site_fract_x
_atom_site_fract_y
_atom_site_fract_z
_atom_site_U_iso_or_equiv
_atom_site_adp_type
_atom_site_occupancy
_atom_site_site_symmetry_order
_atom_site_calc_flag
_atom_site_refinement_flags_posn
_atom_site_refinement_flags_adp
_atom_site_refinement_flags_occupancy
_atom_site_disorder_assembly
_atom_site_disorder_group
Ru1 Ru 0.59045(2) 0.29770(2) 0.77395(2) 0.02246(4) Uani 1 1 d . . . . .
Ru2 Ru 0.89079(2) 0.18787(2) 0.68667(2) 0.02065(4) Uani 1 1 d . . . . .
Sb1 Sb 0.61898(2) 0.10154(2) 0.78734(2) 0.02585(4) Uani 1 1 d . . . . .
Sb2 Sb 0.78067(2) 0.04351(2) 0.69828(2) 0.02558(4) Uani 1 1 d . . . . .
Sb3 Sb 0.67941(2) 0.23037(2) 0.67010(2) 0.02472(4) Uani 1 1 d . . . . .
Sb4 Sb 0.70878(2) 0.21057(2) 0.85626(2) 0.02676(4) Uani 1 1 d . . . . .
Sb5 Sb 0.90979(2) 0.20319(2) 0.79903(2) 0.02548(4) Uani 1 1 d . . . . .
Sb6 Sb 0.77637(2) 0.34819(2) 0.74431(2) 0.02449(4) Uani 1 1 d . . . . .
C10 C 0.4930(2) 0.4338(2) 0.74621(13) 0.0305(6) Uani 1 1 d . . . . .
C11 C 0.4346(2) 0.3569(2) 0.74632(12) 0.0301(6) Uani 1 1 d . . . . .
C12 C 0.4204(2) 0.3231(2) 0.80374(14) 0.0393(7) Uani 1 1 d . . . . .
C13 C 0.4707(3) 0.3773(3) 0.83870(13) 0.0452(9) Uani 1 1 d . . . . .
C14 C 0.5162(2) 0.4459(2) 0.80327(15) 0.0404(8) Uani 1 1 d . . . . .
C15 C 0.5127(3) 0.4976(3) 0.69532(17) 0.0538(10) Uani 1 1 d . . . . .
H15A H 0.448465 0.543021 0.688560 0.081 Uiso 1 1 calc R U . . .
H15B H 0.535938 0.456843 0.661526 0.081 Uiso 1 1 calc R U . . .
H15C H 0.566652 0.534428 0.702730 0.081 Uiso 1 1 calc R U . . .
C16 C 0.3831(3) 0.3273(3) 0.69696(16) 0.0537(10) Uani 1 1 d . . . . .
H16A H 0.370340 0.260750 0.703333 0.080 Uiso 1 1 calc R U . . .
H16B H 0.428475 0.329777 0.661639 0.080 Uiso 1 1 calc R U . . .
H16C H 0.316887 0.372006 0.693625 0.080 Uiso 1 1 calc R U . . .
C17 C 0.3545(3) 0.2500(3) 0.8241(2) 0.0736(14) Uani 1 1 d . . . . .
H17A H 0.282425 0.283475 0.832812 0.110 Uiso 1 1 calc R U . . .
H17B H 0.380676 0.217151 0.858663 0.110 Uiso 1 1 calc R U . . .
H17C H 0.357183 0.201747 0.794189 0.110 Uiso 1 1 calc R U . . .
C18 C 0.4667(4) 0.3719(4) 0.90313(16) 0.0916(19) Uani 1 1 d . . . . .
H18A H 0.402763 0.413282 0.919546 0.137 Uiso 1 1 calc R U . . .
H18B H 0.527073 0.394533 0.915860 0.137 Uiso 1 1 calc R U . . .
H18C H 0.467815 0.304281 0.915802 0.137 Uiso 1 1 calc R U . . .
C19 C 0.5707(3) 0.5234(3) 0.8227(2) 0.0808(17) Uani 1 1 d . . . . .
H19A H 0.622742 0.536577 0.792347 0.121 Uiso 1 1 calc R U . . .
H19B H 0.605067 0.500812 0.857181 0.121 Uiso 1 1 calc R U . . .
H19C H 0.519771 0.583201 0.831139 0.121 Uiso 1 1 calc R U . . .
C20 C 0.9485(2) 0.2587(2) 0.60919(12) 0.0309(6) Uani 1 1 d . . . . .
C21 C 0.9534(2) 0.1574(2) 0.59770(11) 0.0270(6) Uani 1 1 d . . . . .
C22 C 1.0239(2) 0.10134(19) 0.63437(12) 0.0269(6) Uani 1 1 d . . . . .
C23 C 1.0627(2) 0.1680(2) 0.66817(12) 0.0296(6) Uani 1 1 d . . . . .
C24 C 1.0162(2) 0.2647(2) 0.65287(12) 0.0325(7) Uani 1 1 d . . . . .
C25 C 0.8900(3) 0.3431(3) 0.57828(15) 0.0536(10) Uani 1 1 d . . . . .
H25A H 0.859806 0.394851 0.605559 0.080 Uiso 1 1 calc R U . . .
H25B H 0.834289 0.321997 0.559613 0.080 Uiso 1 1 calc R U . . .
H25C H 0.937434 0.367796 0.549356 0.080 Uiso 1 1 calc R U . . .
C26 C 0.9031(3) 0.1177(3) 0.55090(13) 0.0443(8) Uani 1 1 d . . . . .
H26A H 0.947785 0.116607 0.515055 0.066 Uiso 1 1 calc R U . . .
H26B H 0.835522 0.159188 0.546142 0.066 Uiso 1 1 calc R U . . .
H26C H 0.893242 0.051254 0.560960 0.066 Uiso 1 1 calc R U . . .
C27 C 1.0595(2) -0.0068(2) 0.63237(15) 0.0422(8) Uani 1 1 d . . . . .
H27A H 1.117814 -0.022875 0.602982 0.063 Uiso 1 1 calc R U . . .
H27B H 1.002150 -0.037829 0.623158 0.063 Uiso 1 1 calc R U . . .
H27C H 1.082030 -0.030559 0.669672 0.063 Uiso 1 1 calc R U . . .
C28 C 1.1479(2) 0.1415(3) 0.70778(14) 0.0487(9) Uani 1 1 d . . . . .
H28A H 1.146852 0.076090 0.723726 0.073 Uiso 1 1 calc R U . . .
H28B H 1.136767 0.188759 0.738922 0.073 Uiso 1 1 calc R U . . .
H28C H 1.215348 0.142466 0.686460 0.073 Uiso 1 1 calc R U . . .
C29 C 1.0403(3) 0.3577(3) 0.67460(16) 0.0547(11) Uani 1 1 d . . . . .
H29A H 1.065880 0.346036 0.712552 0.082 Uiso 1 1 calc R U . . .
H29B H 0.977148 0.407880 0.677144 0.082 Uiso 1 1 calc R U . . .
H29C H 1.093713 0.379646 0.648249 0.082 Uiso 1 1 calc R U . . .
K1 K 0.58373(5) 0.78603(4) 0.58343(3) 0.02816(12) Uani 1 1 d . . . . .
C1A C 0.6725(3) 0.6044(3) 0.46479(17) 0.0553(10) Uani 1 1 d . . . . .
H1A1 H 0.683968 0.547881 0.491311 0.066 Uiso 1 1 calc R U . . .
H1A2 H 0.707233 0.582758 0.426880 0.066 Uiso 1 1 calc R U . . .
C2A C 0.5582(3) 0.6342(3) 0.45964(15) 0.0527(9) Uani 1 1 d . . . . .
H2A1 H 0.544835 0.693964 0.435787 0.063 Uiso 1 1 calc R U . . .
H2A2 H 0.532282 0.581876 0.440900 0.063 Uiso 1 1 calc R U . . .
O3A O 0.50504(18) 0.65202(17) 0.51507(10) 0.0446(5) Uani 1 1 d . . . . .
C4A C 0.3956(3) 0.6740(3) 0.51130(15) 0.0499(9) Uani 1 1 d . . . . .
H4A1 H 0.372772 0.619271 0.493204 0.060 Uiso 1 1 calc R U . . .
H4A2 H 0.377498 0.733168 0.487399 0.060 Uiso 1 1 calc R U . . .
C5A C 0.3419(3) 0.6905(3) 0.56975(16) 0.0512(9) Uani 1 1 d . . . . .
H5A1 H 0.265777 0.698709 0.568064 0.061 Uiso 1 1 calc R U . . .
H5A2 H 0.364466 0.633522 0.594559 0.061 Uiso 1 1 calc R U . . .
O6A O 0.36685(17) 0.77586(16) 0.59279(10) 0.0412(5) Uani 1 1 d . . . . .
C7A C 0.3130(2) 0.7975(3) 0.64756(15) 0.0448(8) Uani 1 1 d . . . . .
H7A1 H 0.336683 0.744991 0.675100 0.054 Uiso 1 1 calc R U . . .
H7A2 H 0.237402 0.802240 0.645372 0.054 Uiso 1 1 calc R U . . .
C8A C 0.3347(2) 0.8927(3) 0.66712(15) 0.0429(8) Uani 1 1 d . . . . .
H8A1 H 0.315957 0.943099 0.637532 0.051 Uiso 1 1 calc R U . . .
H8A2 H 0.289540 0.912624 0.702493 0.051 Uiso 1 1 calc R U . . .
N9A N 0.44337(19) 0.88978(19) 0.67837(10) 0.0351(6) Uani 1 1 d . . . . .
C10A C 0.4657(3) 0.8386(3) 0.73260(14) 0.0501(9) Uani 1 1 d . . . . .
H10A H 0.434147 0.779347 0.734731 0.060 Uiso 1 1 calc R U . . .
H10B H 0.432179 0.881330 0.764631 0.060 Uiso 1 1 calc R U . . .
C11A C 0.5797(3) 0.8094(3) 0.74011(14) 0.0542(10) Uani 1 1 d . . . . .
H11A H 0.613444 0.867186 0.735673 0.065 Uiso 1 1 calc R U . . .
H11B H 0.589396 0.781662 0.778900 0.065 Uiso 1 1 calc R U . . .
O12A O 0.62553(17) 0.73897(18) 0.69837(9) 0.0434(5) Uani 1 1 d . . . . .
C13A C 0.7343(3) 0.7091(3) 0.70333(16) 0.0573(11) Uani 1 1 d . . . . .
H13A H 0.745864 0.685151 0.742690 0.069 Uiso 1 1 calc R U . . .
H13B H 0.769618 0.765430 0.695783 0.069 Uiso 1 1 calc R U . . .
C14A C 0.7786(3) 0.6304(3) 0.66179(17) 0.0546(10) Uani 1 1 d . . . . .
H14A H 0.852008 0.604421 0.668485 0.066 Uiso 1 1 calc R U . . .
H14B H 0.739357 0.576369 0.667132 0.066 Uiso 1 1 calc R U . . .
O15A O 0.77305(17) 0.66782(16) 0.60529(10) 0.0430(5) Uani 1 1 d . . . . .
C16A C 0.8155(3) 0.5941(2) 0.56419(18) 0.0547(10) Uani 1 1 d . . . . .
H16D H 0.770521 0.544472 0.565024 0.066 Uiso 1 1 calc R U . . .
H16E H 0.885397 0.561352 0.573859 0.066 Uiso 1 1 calc R U . . .
C17A C 0.8232(3) 0.6385(3) 0.50565(17) 0.0538(9) Uani 1 1 d . . . . .
H17D H 0.866429 0.689424 0.505752 0.065 Uiso 1 1 calc R U . . .
H17E H 0.859029 0.587520 0.478404 0.065 Uiso 1 1 calc R U . . .
N18A N 0.7220(2) 0.6821(2) 0.48549(12) 0.0413(6) Uani 1 1 d . . . . .
C19A C 0.7354(3) 0.7537(3) 0.43923(15) 0.0506(9) Uani 1 1 d . . . . .
H19D H 0.670592 0.769385 0.419742 0.061 Uiso 1 1 calc R U . . .
H19E H 0.791824 0.723628 0.410747 0.061 Uiso 1 1 calc R U . . .
C20A C 0.7609(3) 0.8461(3) 0.45980(15) 0.0462(8) Uani 1 1 d . . . . .
H20A H 0.822407 0.831085 0.482081 0.055 Uiso 1 1 calc R U . . .
H20B H 0.777556 0.887558 0.426706 0.055 Uiso 1 1 calc R U . . .
O21A O 0.67437(15) 0.89656(15) 0.49466(8) 0.0330(4) Uani 1 1 d . . . . .
C22A C 0.6963(3) 0.9827(2) 0.51811(14) 0.0409(8) Uani 1 1 d . . . . .
H22A H 0.726759 1.021450 0.487437 0.049 Uiso 1 1 calc R U . . .
H22B H 0.747473 0.965006 0.546813 0.049 Uiso 1 1 calc R U . . .
C23A C 0.5995(3) 1.0414(2) 0.54537(13) 0.0379(7) Uani 1 1 d . . . . .
H23A H 0.614372 1.101801 0.561269 0.045 Uiso 1 1 calc R U . . .
H23B H 0.548350 1.059843 0.516728 0.045 Uiso 1 1 calc R U . . .
O24A O 0.55848(16) 0.98468(14) 0.58987(8) 0.0337(4) Uani 1 1 d . . . . .
C25A C 0.4742(3) 1.0401(2) 0.62439(14) 0.0393(7) Uani 1 1 d . . . . .
H25D H 0.409122 1.045747 0.605384 0.047 Uiso 1 1 calc R U . . .
H25E H 0.487646 1.106601 0.629802 0.047 Uiso 1 1 calc R U . . .
C26A C 0.4633(3) 0.9897(2) 0.68135(13) 0.0425(8) Uani 1 1 d . . . . .
H26D H 0.527872 0.987584 0.700386 0.051 Uiso 1 1 calc R U . . .
H26E H 0.405603 1.028955 0.705516 0.051 Uiso 1 1 calc R U . . .
K2 K 0.01454(4) 0.69766(4) 0.89846(2) 0.02519(11) Uani 1 1 d . . . . .
C1B C 0.2785(2) 0.6367(2) 0.81708(14) 0.0411(8) Uani 1 1 d . . . . .
H1B1 H 0.355444 0.624899 0.812228 0.049 Uiso 1 1 calc R U . . .
H1B2 H 0.252688 0.674419 0.783369 0.049 Uiso 1 1 calc R U . . .
C2B C 0.2432(2) 0.5404(2) 0.81863(15) 0.0405(7) Uani 1 1 d . . . . .
H2B1 H 0.274484 0.501979 0.784454 0.049 Uiso 1 1 calc R U . . .
H2B2 H 0.265638 0.502851 0.853081 0.049 Uiso 1 1 calc R U . . .
O3B O 0.13265(15) 0.55794(14) 0.81971(8) 0.0302(4) Uani 1 1 d . . . . .
C4B C 0.0959(2) 0.4682(2) 0.81936(13) 0.0368(7) Uani 1 1 d . . . . .
H4B1 H 0.113181 0.430377 0.854550 0.044 Uiso 1 1 calc R U . . .
H4B2 H 0.130264 0.429033 0.786045 0.044 Uiso 1 1 calc R U . . .
C5B C -0.0188(3) 0.4882(2) 0.81624(13) 0.0391(7) Uani 1 1 d . . . . .
H5B1 H -0.036428 0.529093 0.782191 0.047 Uiso 1 1 calc R U . . .
H5B2 H -0.043690 0.426107 0.812662 0.047 Uiso 1 1 calc R U . . .
O6B O -0.06831(15) 0.53757(15) 0.86685(8) 0.0331(4) Uani 1 1 d . . . . .
C7B C -0.1780(2) 0.5421(2) 0.86954(14) 0.0383(7) Uani 1 1 d . . . . .
H7B1 H -0.193522 0.475346 0.869912 0.046 Uiso 1 1 calc R U . . .
H7B2 H -0.206210 0.577217 0.835597 0.046 Uiso 1 1 calc R U . . .
C8B C -0.2278(2) 0.5950(2) 0.92365(14) 0.0393(7) Uani 1 1 d . . . . .
H8B1 H -0.303545 0.595725 0.926318 0.047 Uiso 1 1 calc R U . . .
H8B2 H -0.199695 0.558108 0.957083 0.047 Uiso 1 1 calc R U . . .
N9B N -0.21104(19) 0.69552(19) 0.92666(10) 0.0341(5) Uani 1 1 d . . . . .
C10B C -0.2415(3) 0.7340(3) 0.98491(14) 0.0456(8) Uani 1 1 d . . . . .
H10C H -0.311923 0.721706 0.997441 0.055 Uiso 1 1 calc R U . . .
H10D H -0.244926 0.805429 0.983919 0.055 Uiso 1 1 calc R U . . .
C11B C -0.1682(3) 0.6896(3) 1.02787(13) 0.0465(8) Uani 1 1 d . . . . .
H11C H -0.193411 0.717004 1.066147 0.056 Uiso 1 1 calc R U . . .
H11D H -0.165253 0.618193 1.029970 0.056 Uiso 1 1 calc R U . . .
O12B O -0.06755(16) 0.70962(16) 1.01152(8) 0.0361(5) Uani 1 1 d . . . . .
C13B C 0.0034(3) 0.6732(3) 1.05291(13) 0.0452(8) Uani 1 1 d . . . . .
H13C H 0.016077 0.600998 1.053350 0.054 Uiso 1 1 calc R U . . .
H13D H -0.026776 0.696229 1.091408 0.054 Uiso 1 1 calc R U . . .
C14B C 0.1032(3) 0.7076(3) 1.03863(13) 0.0464(8) Uani 1 1 d . . . . .
H14C H 0.089748 0.779649 1.035562 0.056 Uiso 1 1 calc R U . . .
H14D H 0.149570 0.688193 1.069502 0.056 Uiso 1 1 calc R U . . .
O15B O 0.15265(16) 0.66654(16) 0.98568(9) 0.0369(5) Uani 1 1 d . . . . .
C16B C 0.2523(3) 0.6925(3) 0.97453(14) 0.0443(8) Uani 1 1 d . . . . .
H16F H 0.297550 0.664709 1.004623 0.053 Uiso 1 1 calc R U . . .
H16G H 0.245355 0.764370 0.974914 0.053 Uiso 1 1 calc R U . . .
C17B C 0.3004(2) 0.6540(3) 0.91698(15) 0.0458(8) Uani 1 1 d . . . . .
H17F H 0.371894 0.667625 0.911086 0.055 Uiso 1 1 calc R U . . .
H17G H 0.305630 0.582320 0.917152 0.055 Uiso 1 1 calc R U . . .
N18B N 0.24273(19) 0.69551(18) 0.86869(11) 0.0338(5) Uani 1 1 d . . . . .
C19B C 0.2561(3) 0.7964(2) 0.85823(14) 0.0423(8) Uani 1 1 d . . . . .
H19F H 0.328127 0.796256 0.841564 0.051 Uiso 1 1 calc R U . . .
H19G H 0.246879 0.830650 0.895272 0.051 Uiso 1 1 calc R U . . .
C20B C 0.1822(3) 0.8520(2) 0.81906(15) 0.0460(8) Uani 1 1 d . . . . .
H20C H 0.197778 0.918239 0.812153 0.055 Uiso 1 1 calc R U . . .
H20D H 0.190126 0.818440 0.781857 0.055 Uiso 1 1 calc R U . . .
O21B O 0.07860(17) 0.85865(15) 0.84425(9) 0.0393(5) Uani 1 1 d . . . . .
C22B C 0.0061(3) 0.9183(2) 0.81135(14) 0.0460(8) Uani 1 1 d . . . . .
H22C H 0.003504 0.886432 0.774450 0.055 Uiso 1 1 calc R U . . .
H22D H 0.027803 0.981755 0.803211 0.055 Uiso 1 1 calc R U . . .
C23B C -0.0989(3) 0.9341(2) 0.84350(14) 0.0431(8) Uani 1 1 d . . . . .
H23C H -0.095804 0.963319 0.881123 0.052 Uiso 1 1 calc R U . . .
H23D H -0.148932 0.979515 0.821909 0.052 Uiso 1 1 calc R U . . .
O24B O -0.13267(18) 0.84216(15) 0.85146(9) 0.0417(5) Uani 1 1 d . . . . .
C25B C -0.2380(3) 0.8560(3) 0.87477(16) 0.0490(9) Uani 1 1 d . . . . .
H25F H -0.283333 0.895346 0.848002 0.059 Uiso 1 1 calc R U . . .
H25G H -0.246045 0.891550 0.911337 0.059 Uiso 1 1 calc R U . . .
C26B C -0.2693(3) 0.7581(3) 0.88474(16) 0.0464(8) Uani 1 1 d . . . . .
H26F H -0.344228 0.768534 0.897949 0.056 Uiso 1 1 calc R U . . .
H26G H -0.259736 0.723365 0.847859 0.056 Uiso 1 1 calc R U . . .
N1P N -0.0070(3) 0.7601(3) 0.67090(18) 0.0737(11) Uani 1 1 d . . . . .
C2P C -0.0003(4) 0.7440(4) 0.61236(19) 0.0677(13) Uani 1 1 d . . . . .
H2P H -0.037777 0.790186 0.587928 0.081 Uiso 1 1 calc R U . . .
C3P C 0.0618(4) 0.6597(4) 0.59010(17) 0.0757(16) Uani 1 1 d . . . . .
H3P H 0.066076 0.649310 0.550063 0.091 Uiso 1 1 calc R U . . .
C4P C 0.1154(3) 0.5930(3) 0.62234(19) 0.0580(10) Uani 1 1 d . . . . .
H4P H 0.157337 0.535742 0.606044 0.070 Uiso 1 1 calc R U . . .
C5P C 0.1086(3) 0.6086(3) 0.67747(19) 0.0592(10) Uani 1 1 d . . . . .
H5P H 0.146629 0.560680 0.700765 0.071 Uiso 1 1 calc R U . . .
C6P C 0.0508(3) 0.6887(3) 0.70314(16) 0.0506(9) Uani 1 1 d . . . . .
H6P H 0.049731 0.696257 0.743289 0.061 Uiso 1 1 calc R U . . .
C10T C 0.4594(9) 0.9157(9) 0.9568(6) 0.146(4) Uani 0.627(6) 1 d . U P A 1
H10E H 0.493535 0.882200 0.922010 0.220 Uiso 0.627(6) 1 calc R U P A 1
H10F H 0.453450 0.867805 0.987531 0.220 Uiso 0.627(6) 1 calc R U P A 1
H10G H 0.500789 0.962391 0.968218 0.220 Uiso 0.627(6) 1 calc R U P A 1
C11T C 0.3481(4) 0.9715(4) 0.9448(3) 0.0923(17) Uani 0.627(6) 1 d G U P A 1
C12T C 0.3243(5) 1.0222(5) 0.8946(3) 0.0832(17) Uani 0.627(6) 1 d G U P A 1
H12T H 0.377918 1.027769 0.865378 0.100 Uiso 0.627(6) 1 calc R U P A 1
C13T C 0.2220(5) 1.0647(4) 0.8871(2) 0.087(2) Uani 0.627(6) 1 d G U P A 1
H13T H 0.205665 1.099417 0.852744 0.104 Uiso 0.627(6) 1 calc R U P A 1
C14T C 0.1435(4) 1.0566(4) 0.9298(3) 0.0865(19) Uani 0.627(6) 1 d G U P A 1
H14T H 0.073542 1.085668 0.924646 0.104 Uiso 0.627(6) 1 calc R U P A 1
C15T C 0.1673(5) 1.0059(5) 0.9800(2) 0.090(2) Uani 0.627(6) 1 d G U P A 1
H15T H 0.113671 1.000268 1.009182 0.108 Uiso 0.627(6) 1 calc R U P A 1
C16T C 0.2696(6) 0.9633(4) 0.9875(2) 0.0821(17) Uani 0.627(6) 1 d G U P A 1
H16T H 0.285923 0.928618 1.021817 0.099 Uiso 0.627(6) 1 calc R U P A 1
C20T C 0.0982(14) 1.0306(14) 0.9625(9) 0.118(5) Uani 0.373(6) 1 d . U P A 2
H20E H 0.076949 0.967128 0.968390 0.178 Uiso 0.373(6) 1 calc R U P A 2
H20F H 0.066831 1.063432 0.929272 0.178 Uiso 0.373(6) 1 calc R U P A 2
H20G H 0.074839 1.070734 0.996559 0.178 Uiso 0.373(6) 1 calc R U P A 2
C21T C 0.2134(7) 1.0161(8) 0.9525(5) 0.086(2) Uani 0.373(6) 1 d G U P A 2
C22T C 0.2665(9) 0.9617(8) 0.9947(4) 0.088(2) Uani 0.373(6) 1 d G U P A 2
H22T H 0.229386 0.944081 1.028752 0.106 Uiso 0.373(6) 1 calc R U P A 2
C23T C 0.3739(9) 0.9330(7) 0.9869(4) 0.090(2) Uani 0.373(6) 1 d G U P A 2
H23T H 0.410214 0.895859 1.015687 0.108 Uiso 0.373(6) 1 calc R U P A 2
C24T C 0.4282(7) 0.9588(8) 0.9370(5) 0.099(3) Uani 0.373(6) 1 d G U P A 2
H24T H 0.501617 0.939205 0.931715 0.119 Uiso 0.373(6) 1 calc R U P A 2
C25T C 0.3751(9) 1.0132(9) 0.8949(4) 0.090(3) Uani 0.373(6) 1 d G U P A 2
H25T H 0.412192 1.030775 0.860805 0.108 Uiso 0.373(6) 1 calc R U P A 2
C26T C 0.2677(9) 1.0418(7) 0.9027(4) 0.083(2) Uani 0.373(6) 1 d G U P A 2
H26T H 0.231364 1.078998 0.873869 0.099 Uiso 0.373(6) 1 calc R U P A 2

loop_
_atom_site_aniso_label
_atom_site_aniso_U_11
_atom_site_aniso_U_22
_atom_site_aniso_U_33
_atom_site_aniso_U_23
_atom_site_aniso_U_13
_atom_site_aniso_U_12
Ru1 0.02031(10) 0.02342(10) 0.02176(9) -0.00126(8) 0.00000(8) 0.00006(8)
Ru2 0.02010(10) 0.01970(10) 0.02210(9) -0.00225(7) 0.00081(7) -0.00456(8)
Sb1 0.02161(9) 0.02482(9) 0.03091(9) 0.00005(7) 0.00050(7) -0.00516(7)
Sb2 0.02275(9) 0.02187(9) 0.03227(9) -0.00418(7) 0.00139(7) -0.00582(7)
Sb3 0.02252(9) 0.02881(9) 0.02143(8) -0.00199(7) -0.00218(6) -0.00078(7)
Sb4 0.02441(9) 0.03434(10) 0.02070(8) -0.00032(7) -0.00192(7) -0.00330(7)
Sb5 0.02229(9) 0.02982(9) 0.02466(8) -0.00245(7) -0.00353(7) -0.00470(7)
Sb6 0.02509(9) 0.01988(8) 0.02755(9) -0.00292(6) 0.00198(7) -0.00346(7)
C10 0.0203(13) 0.0266(14) 0.0416(16) 0.0028(12) 0.0004(11) 0.0016(11)
C11 0.0224(13) 0.0314(15) 0.0349(15) -0.0082(11) -0.0006(11) -0.0006(11)
C12 0.0258(15) 0.0319(16) 0.0522(19) 0.0041(14) 0.0165(13) 0.0050(12)
C13 0.0364(17) 0.056(2) 0.0304(15) -0.0068(14) 0.0011(13) 0.0238(16)
C14 0.0215(14) 0.0393(17) 0.058(2) -0.0227(15) -0.0109(14) 0.0073(13)
C15 0.0366(18) 0.043(2) 0.073(3) 0.0249(18) 0.0092(17) 0.0061(15)
C16 0.0305(17) 0.068(3) 0.062(2) -0.0273(19) -0.0105(16) -0.0014(17)
C17 0.044(2) 0.051(2) 0.111(4) 0.023(2) 0.039(2) 0.0033(18)
C18 0.080(3) 0.133(4) 0.0303(19) -0.009(2) 0.005(2) 0.058(3)
C19 0.035(2) 0.065(3) 0.142(4) -0.068(3) -0.024(2) 0.0094(19)
C20 0.0330(15) 0.0272(14) 0.0298(14) 0.0022(11) 0.0095(12) -0.0045(12)
C21 0.0278(14) 0.0293(14) 0.0231(12) -0.0054(10) 0.0065(10) -0.0069(11)
C22 0.0224(13) 0.0233(13) 0.0337(14) -0.0031(11) 0.0078(11) -0.0057(10)
C23 0.0212(13) 0.0375(16) 0.0305(14) -0.0056(11) 0.0057(11) -0.0096(12)
C24 0.0305(15) 0.0308(15) 0.0371(15) -0.0112(12) 0.0153(12) -0.0155(12)
C25 0.057(2) 0.044(2) 0.049(2) 0.0193(16) 0.0169(17) 0.0050(17)
C26 0.0395(18) 0.063(2) 0.0320(16) -0.0147(15) 0.0002(13) -0.0131(16)
C27 0.0346(17) 0.0264(15) 0.061(2) -0.0019(14) 0.0157(15) -0.0023(13)
C28 0.0228(15) 0.082(3) 0.0413(18) -0.0031(17) -0.0002(13) -0.0107(16)
C29 0.056(2) 0.047(2) 0.065(2) -0.0300(17) 0.0305(18) -0.0325(18)
K1 0.0248(3) 0.0282(3) 0.0316(3) 0.0035(2) -0.0024(2) -0.0059(2)
C1A 0.059(2) 0.046(2) 0.058(2) -0.0207(17) 0.0033(19) -0.0050(18)
C2A 0.064(2) 0.052(2) 0.046(2) -0.0146(16) -0.0046(18) -0.0176(19)
O3A 0.0482(14) 0.0490(14) 0.0418(13) -0.0035(10) -0.0064(11) -0.0207(11)
C4A 0.053(2) 0.059(2) 0.048(2) 0.0025(16) -0.0135(17) -0.0340(19)
C5A 0.049(2) 0.061(2) 0.054(2) 0.0050(17) -0.0073(17) -0.0354(19)
O6A 0.0331(12) 0.0476(13) 0.0470(13) 0.0017(10) -0.0017(10) -0.0196(10)
C7A 0.0257(16) 0.054(2) 0.054(2) 0.0064(16) 0.0058(14) -0.0116(15)
C8A 0.0255(15) 0.054(2) 0.0472(19) 0.0004(15) 0.0051(13) -0.0070(14)
N9A 0.0289(13) 0.0459(15) 0.0301(12) 0.0022(11) -0.0001(10) -0.0076(11)
C10A 0.048(2) 0.071(3) 0.0289(16) 0.0066(16) 0.0045(14) -0.0100(18)
C11A 0.055(2) 0.079(3) 0.0301(17) 0.0120(17) -0.0133(16) -0.012(2)
O12A 0.0329(12) 0.0583(15) 0.0405(12) 0.0160(11) -0.0103(10) -0.0110(11)
C13A 0.0347(18) 0.091(3) 0.048(2) 0.031(2) -0.0173(16) -0.0147(19)
C14A 0.0349(18) 0.056(2) 0.072(3) 0.035(2) -0.0144(18) -0.0059(16)
O15A 0.0342(12) 0.0337(12) 0.0581(14) 0.0164(10) -0.0066(10) -0.0003(10)
C16A 0.0375(19) 0.0299(18) 0.094(3) 0.0030(18) -0.0117(19) 0.0032(15)
C17A 0.0383(19) 0.044(2) 0.071(3) -0.0104(18) 0.0076(18) 0.0062(16)
N18A 0.0379(15) 0.0374(15) 0.0460(16) -0.0078(12) 0.0041(12) -0.0031(12)
C19A 0.052(2) 0.055(2) 0.0395(18) -0.0061(16) 0.0169(16) -0.0035(18)
C20A 0.0351(18) 0.052(2) 0.0488(19) 0.0028(16) 0.0154(15) -0.0103(15)
O21A 0.0319(11) 0.0376(11) 0.0318(10) -0.0016(8) 0.0048(8) -0.0160(9)
C22A 0.0454(19) 0.0458(19) 0.0392(17) 0.0032(14) -0.0020(14) -0.0292(16)
C23A 0.053(2) 0.0293(15) 0.0365(16) 0.0050(12) -0.0063(14) -0.0196(14)
O24A 0.0395(12) 0.0270(10) 0.0349(11) 0.0000(8) 0.0014(9) -0.0090(9)
C25A 0.0395(18) 0.0305(16) 0.0468(18) -0.0081(13) -0.0030(14) -0.0032(13)
C26A 0.0392(18) 0.052(2) 0.0356(16) -0.0131(14) 0.0011(14) -0.0070(15)
K2 0.0265(3) 0.0254(3) 0.0230(3) -0.0001(2) -0.0019(2) -0.0033(2)
C1B 0.0258(15) 0.051(2) 0.0452(18) -0.0162(15) 0.0077(13) -0.0074(14)
C2B 0.0292(16) 0.0384(17) 0.0501(19) -0.0158(14) -0.0017(14) 0.0048(13)
O3B 0.0271(10) 0.0251(10) 0.0373(11) -0.0065(8) -0.0007(8) -0.0021(8)
C4B 0.0461(18) 0.0255(15) 0.0384(16) -0.0085(12) 0.0019(14) -0.0070(13)
C5B 0.0442(18) 0.0388(17) 0.0373(16) -0.0125(13) 0.0016(14) -0.0163(15)
O6B 0.0326(11) 0.0354(11) 0.0333(10) -0.0070(8) -0.0014(8) -0.0118(9)
C7B 0.0327(16) 0.0420(18) 0.0440(17) -0.0058(14) -0.0057(13) -0.0152(14)
C8B 0.0323(16) 0.0470(19) 0.0409(17) -0.0017(14) -0.0004(13) -0.0148(14)
N9B 0.0290(13) 0.0409(15) 0.0326(13) -0.0059(11) -0.0044(10) -0.0054(11)
C10B 0.0316(17) 0.062(2) 0.0419(18) -0.0147(16) 0.0066(14) -0.0095(16)
C11B 0.0437(19) 0.070(2) 0.0284(15) -0.0060(15) 0.0074(14) -0.0230(18)
O12B 0.0350(11) 0.0527(13) 0.0232(10) 0.0026(9) -0.0019(8) -0.0154(10)
C13B 0.050(2) 0.066(2) 0.0224(14) 0.0048(14) -0.0065(13) -0.0187(18)
C14B 0.047(2) 0.068(2) 0.0280(15) -0.0051(15) -0.0094(14) -0.0179(18)
O15B 0.0356(12) 0.0462(13) 0.0319(11) -0.0031(9) -0.0091(9) -0.0118(10)
C16B 0.0354(17) 0.059(2) 0.0428(18) -0.0041(15) -0.0116(14) -0.0143(16)
C17B 0.0284(16) 0.053(2) 0.054(2) -0.0089(16) -0.0073(15) -0.0009(15)
N18B 0.0271(12) 0.0365(14) 0.0370(13) -0.0096(11) 0.0031(10) -0.0053(11)
C19B 0.0396(18) 0.0422(19) 0.0472(19) -0.0087(15) 0.0112(15) -0.0190(15)
C20B 0.053(2) 0.0371(18) 0.0465(19) -0.0024(14) 0.0196(16) -0.0169(16)
O21B 0.0438(13) 0.0322(11) 0.0380(12) 0.0082(9) 0.0074(10) -0.0037(10)
C22B 0.065(2) 0.0348(17) 0.0339(16) 0.0065(13) 0.0015(16) -0.0021(16)
C23B 0.056(2) 0.0271(16) 0.0429(18) 0.0044(13) -0.0095(15) 0.0032(15)
O24B 0.0445(13) 0.0317(12) 0.0433(12) 0.0036(9) -0.0060(10) 0.0073(10)
C25B 0.0396(19) 0.043(2) 0.059(2) 0.0021(16) -0.0152(16) 0.0104(15)
C26B 0.0336(17) 0.051(2) 0.054(2) -0.0046(16) -0.0154(15) 0.0001(15)
N1P 0.070(2) 0.071(2) 0.091(3) 0.012(2) -0.019(2) -0.040(2)
C2P 0.077(3) 0.082(3) 0.064(3) 0.032(2) -0.039(2) -0.053(3)
C3P 0.095(4) 0.114(4) 0.038(2) -0.015(2) 0.011(2) -0.078(3)
C4P 0.058(2) 0.054(2) 0.064(3) -0.012(2) 0.013(2) -0.024(2)
C5P 0.056(2) 0.049(2) 0.074(3) 0.011(2) -0.007(2) -0.0138(19)
C6P 0.061(2) 0.050(2) 0.046(2) 0.0113(16) -0.0088(17) -0.0234(19)
C10T 0.124(6) 0.123(7) 0.193(8) -0.027(7) -0.044(6) -0.008(6)
C11T 0.111(3) 0.072(3) 0.104(3) -0.019(3) -0.020(3) -0.034(3)
C12T 0.106(4) 0.058(3) 0.097(3) -0.009(3) -0.002(3) -0.046(3)
C13T 0.117(4) 0.060(3) 0.093(4) -0.011(3) -0.017(3) -0.036(3)
C14T 0.107(4) 0.059(3) 0.099(4) -0.024(3) -0.013(3) -0.027(3)
C15T 0.120(4) 0.067(4) 0.091(4) -0.026(3) -0.001(4) -0.036(4)
C16T 0.128(4) 0.057(3) 0.071(3) -0.020(3) -0.018(3) -0.036(3)
C20T 0.136(9) 0.091(8) 0.128(9) -0.021(8) -0.012(8) -0.019(8)
C21T 0.110(4) 0.063(3) 0.093(4) -0.019(3) -0.010(3) -0.034(3)
C22T 0.124(4) 0.065(4) 0.085(4) -0.019(4) -0.013(4) -0.033(4)
C23T 0.117(4) 0.066(4) 0.096(4) -0.016(4) -0.015(4) -0.036(4)
C24T 0.112(5) 0.078(5) 0.115(4) -0.010(4) -0.017(4) -0.033(4)
C25T 0.112(5) 0.072(4) 0.096(4) -0.009(4) -0.007(4) -0.040(4)
C26T 0.109(4) 0.060(4) 0.090(4) -0.011(3) -0.014(4) -0.039(4)

loop_
_atom_type_symbol
_atom_type_description
_atom_type_scat_dispersion_real
_atom_type_scat_dispersion_imag
_atom_type_scat_source
C C 0.0033 0.0016 'International Tables Vol C Tables 4.2.6.8 and 6.1.1.4'
H H 0.0000 0.0000 'International Tables Vol C Tables 4.2.6.8 and 6.1.1.4'
N N 0.0061 0.0033 'International Tables Vol C Tables 4.2.6.8 and 6.1.1.4'
O O 0.0106 0.0060 'International Tables Vol C Tables 4.2.6.8 and 6.1.1.4'
K K 0.2009 0.2494 'International Tables Vol C Tables 4.2.6.8 and 6.1.1.4'
Ru Ru -1.2594 0.8363 'International Tables Vol C Tables 4.2.6.8 and 6.1.1.4'
Sb Sb -0.5866 1.5461 'International Tables Vol C Tables 4.2.6.8 and 6.1.1.4'

loop_
_geom_angle_atom_site_label_1
_geom_angle_atom_site_label_2
_geom_angle_atom_site_label_3
_geom_angle
C10 Ru1 C11 37.86(10)
C10 Ru1 C14 37.57(11)
C11 Ru1 C14 62.90(10)
C10 Ru1 C13 62.46(11)
C11 Ru1 C13 62.18(11)
C14 Ru1 C13 37.49(13)
C10 Ru1 C12 62.54(11)
C11 Ru1 C12 37.30(11)
C14 Ru1 C12 62.33(12)
C13 Ru1 C12 36.75(13)
C10 Ru1 Sb6 97.23(7)
C11 Ru1 Sb6 130.98(8)
C14 Ru1 Sb6 93.83(9)
C13 Ru1 Sb6 123.98(11)
C12 Ru1 Sb6 155.98(8)
C10 Ru1 Sb1 148.71(8)
C11 Ru1 Sb1 111.15(8)
C14 Ru1 Sb1 150.27(10)
C13 Ru1 Sb1 112.91(10)
C12 Ru1 Sb1 94.79(8)
Sb6 Ru1 Sb1 108.646(9)
C10 Ru1 Sb4 145.47(8)
C11 Ru1 Sb4 148.91(8)
C14 Ru1 Sb4 108.17(9)
C13 Ru1 Sb4 92.21(8)
C12 Ru1 Sb4 111.61(9)
Sb6 Ru1 Sb4 77.057(9)
Sb1 Ru1 Sb4 60.593(7)
C10 Ru1 Sb3 99.05(8)
C11 Ru1 Sb3 96.68(7)
C14 Ru1 Sb3 131.63(10)
C13 Ru1 Sb3 158.55(8)
C12 Ru1 Sb3 126.74(9)
Sb6 Ru1 Sb3 66.065(7)
Sb1 Ru1 Sb3 76.683(8)
Sb4 Ru1 Sb3 109.022(10)
C20 Ru2 C21 38.18(10)
C20 Ru2 C24 38.00(11)
C21 Ru2 C24 63.41(10)
C20 Ru2 C22 63.51(10)
C21 Ru2 C22 37.86(10)
C24 Ru2 C22 63.03(10)
C20 Ru2 C23 63.17(11)
C21 Ru2 C23 63.03(10)
C24 Ru2 C23 37.48(11)
C22 Ru2 C23 37.52(10)
C20 Ru2 Sb2 129.93(8)
C21 Ru2 Sb2 96.79(7)
C24 Ru2 Sb2 157.45(7)
C22 Ru2 Sb2 94.85(7)
C23 Ru2 Sb2 125.44(8)
C20 Ru2 Sb5 134.42(8)
C21 Ru2 Sb5 153.19(7)
C24 Ru2 Sb5 98.62(8)
C22 Ru2 Sb5 117.36(8)
C23 Ru2 Sb5 90.48(7)
Sb2 Ru2 Sb5 95.579(8)
C20 Ru2 Sb6 100.25(7)
C21 Ru2 Sb6 135.13(7)
C24 Ru2 Sb6 94.34(7)
C22 Ru2 Sb6 157.31(7)
C23 Ru2 Sb6 122.21(7)
Sb2 Ru2 Sb6 107.845(10)
Sb5 Ru2 Sb6 61.499(7)
C20 Ru2 Sb3 97.92(8)
C21 Ru2 Sb3 98.83(7)
C24 Ru2 Sb3 129.12(9)
C22 Ru2 Sb3 130.66(7)
C23 Ru2 Sb3 160.23(7)
Sb2 Ru2 Sb3 61.214(8)
Sb5 Ru2 Sb3 107.977(8)
Sb6 Ru2 Sb3 64.173(7)
Ru1 Sb1 Sb4 59.786(8)
Ru1 Sb1 Sb2 99.989(8)
Sb4 Sb1 Sb2 102.637(9)
Ru2 Sb2 Sb3 61.239(8)
Ru2 Sb2 Sb1 106.347(9)
Sb3 Sb2 Sb1 73.099(8)
Ru1 Sb3 Sb2 101.495(9)
Ru1 Sb3 Ru2 102.867(9)
Sb2 Sb3 Ru2 57.547(7)
Ru1 Sb3 Sb6 56.597(8)
Sb2 Sb3 Sb6 100.160(9)
Ru2 Sb3 Sb6 57.425(7)
Ru1 Sb4 Sb1 59.620(8)
Ru1 Sb4 Sb5 99.868(10)
Sb1 Sb4 Sb5 102.689(9)
Ru2 Sb5 Sb6 60.507(7)
Ru2 Sb5 Sb4 106.864(9)
Sb6 Sb5 Sb4 73.534(8)
Ru1 Sb6 Ru2 104.260(9)
Ru1 Sb6 Sb5 101.560(9)
Ru2 Sb6 Sb5 57.994(8)
Ru1 Sb6 Sb3 57.338(7)
Ru2 Sb6 Sb3 58.401(7)
Sb5 Sb6 Sb3 101.182(9)
C14 C10 C11 108.0(3)
C14 C10 C15 127.1(3)
C11 C10 C15 124.5(3)
C14 C10 Ru1 71.62(17)
C11 C10 Ru1 71.34(16)
C15 C10 Ru1 128.6(2)
C12 C11 C10 107.9(3)
C12 C11 C16 125.3(3)
C10 C11 C16 126.3(3)
C12 C11 Ru1 72.68(17)
C10 C11 Ru1 70.81(16)
C16 C11 Ru1 129.1(2)
C13 C12 C11 108.1(3)
C13 C12 C17 126.0(3)
C11 C12 C17 125.6(4)
C13 C12 Ru1 71.46(17)
C11 C12 Ru1 70.02(16)
C17 C12 Ru1 128.8(2)
C12 C13 C14 108.4(3)
C12 C13 C18 125.8(4)
C14 C13 C18 125.5(4)
C12 C13 Ru1 71.79(16)
C14 C13 Ru1 70.23(16)
C18 C13 Ru1 128.9(2)
C10 C14 C13 107.7(3)
C10 C14 C19 125.2(4)
C13 C14 C19 126.9(4)
C10 C14 Ru1 70.81(16)
C13 C14 Ru1 72.28(17)
C19 C14 Ru1 126.5(2)
C10 C15 H15A 109.5
C10 C15 H15B 109.5
H15A C15 H15B 109.5
C10 C15 H15C 109.5
H15A C15 H15C 109.5
H15B C15 H15C 109.5
C11 C16 H16A 109.5
C11 C16 H16B 109.5
H16A C16 H16B 109.5
C11 C16 H16C 109.5
H16A C16 H16C 109.5
H16B C16 H16C 109.5
C12 C17 H17A 109.5
C12 C17 H17B 109.5
H17A C17 H17B 109.5
C12 C17 H17C 109.5
H17A C17 H17C 109.5
H17B C17 H17C 109.5
C13 C18 H18A 109.5
C13 C18 H18B 109.5
H18A C18 H18B 109.5
C13 C18 H18C 109.5
H18A C18 H18C 109.5
H18B C18 H18C 109.5
C14 C19 H19A 109.5
C14 C19 H19B 109.5
H19A C19 H19B 109.5
C14 C19 H19C 109.5
H19A C19 H19C 109.5
H19B C19 H19C 109.5
C24 C20 C21 107.7(3)
C24 C20 C25 125.8(3)
C21 C20 C25 126.4(3)
C24 C20 Ru2 71.66(16)
C21 C20 Ru2 71.13(15)
C25 C20 Ru2 126.2(2)
C22 C21 C20 108.1(2)
C22 C21 C26 125.8(3)
C20 C21 C26 125.8(3)
C22 C21 Ru2 71.90(15)
C20 C21 Ru2 70.69(14)
C26 C21 Ru2 128.2(2)
C23 C22 C21 107.8(2)
C23 C22 C27 126.3(3)
C21 C22 C27 125.6(3)
C23 C22 Ru2 71.61(15)
C21 C22 Ru2 70.23(14)
C27 C22 Ru2 129.06(19)
C24 C23 C22 108.3(3)
C24 C23 C28 125.4(3)
C22 C23 C28 125.9(3)
C24 C23 Ru2 70.49(15)
C22 C23 Ru2 70.87(15)
C28 C23 Ru2 130.0(2)
C23 C24 C20 108.2(2)
C23 C24 C29 126.4(3)
C20 C24 C29 125.2(3)
C23 C24 Ru2 72.03(15)
C20 C24 Ru2 70.34(15)
C29 C24 Ru2 127.33(19)
C20 C25 H25A 109.5
C20 C25 H25B 109.5
H25A C25 H25B 109.5
C20 C25 H25C 109.5
H25A C25 H25C 109.5
H25B C25 H25C 109.5
C21 C26 H26A 109.5
C21 C26 H26B 109.5
H26A C26 H26B 109.5
C21 C26 H26C 109.5
H26A C26 H26C 109.5
H26B C26 H26C 109.5
C22 C27 H27A 109.5
C22 C27 H27B 109.5
H27A C27 H27B 109.5
C22 C27 H27C 109.5
H27A C27 H27C 109.5
H27B C27 H27C 109.5
C23 C28 H28A 109.5
C23 C28 H28B 109.5
H28A C28 H28B 109.5
C23 C28 H28C 109.5
H28A C28 H28C 109.5
H28B C28 H28C 109.5
C24 C29 H29A 109.5
C24 C29 H29B 109.5
H29A C29 H29B 109.5
C24 C29 H29C 109.5
H29A C29 H29C 109.5
H29B C29 H29C 109.5
O24A K1 O15A 120.46(7)
O24A K1 O12A 98.54(7)
O15A K1 O12A 60.79(7)
O24A K1 O21A 59.11(6)
O15A K1 O21A 94.37(6)
O12A K1 O21A 133.89(6)
O24A K1 O6A 96.68(7)
O15A K1 O6A 138.66(7)
O12A K1 O6A 98.83(7)
O21A K1 O6A 121.89(6)
O24A K1 O3A 135.10(7)
O15A K1 O3A 98.78(7)
O12A K1 O3A 120.64(7)
O21A K1 O3A 99.95(6)
O6A K1 O3A 58.89(7)
O24A K1 N9A 60.71(7)
O15A K1 N9A 120.60(7)
O12A K1 N9A 60.66(7)
O21A K1 N9A 119.56(7)
O6A K1 N9A 60.57(7)
O3A K1 N9A 118.63(7)
O24A K1 N18A 119.09(7)
O15A K1 N18A 60.67(8)
O12A K1 N18A 120.54(8)
O21A K1 N18A 60.13(7)
O6A K1 N18A 118.39(7)
O3A K1 N18A 60.48(7)
N9A K1 N18A 178.70(8)
N18A C1A C2A 114.3(3)
N18A C1A H1A1 108.7
C2A C1A H1A1 108.7
N18A C1A H1A2 108.7
C2A C1A H1A2 108.7
H1A1 C1A H1A2 107.6
O3A C2A C1A 109.5(3)
O3A C2A H2A1 109.8
C1A C2A H2A1 109.8
O3A C2A H2A2 109.8
C1A C2A H2A2 109.8
H2A1 C2A H2A2 108.2
C2A O3A C4A 110.3(3)
C2A O3A K1 114.88(19)
C4A O3A K1 114.59(19)
O3A C4A C5A 109.2(3)
O3A C4A H4A1 109.8
C5A C4A H4A1 109.8
O3A C4A H4A2 109.8
C5A C4A H4A2 109.8
H4A1 C4A H4A2 108.3
O6A C5A C4A 109.1(3)
O6A C5A H5A1 109.9
C4A C5A H5A1 109.9
O6A C5A H5A2 109.9
C4A C5A H5A2 109.9
H5A1 C5A H5A2 108.3
C7A O6A C5A 111.2(2)
C7A O6A K1 115.59(18)
C5A O6A K1 115.5(2)
O6A C7A C8A 108.7(3)
O6A C7A H7A1 110.0
C8A C7A H7A1 110.0
O6A C7A H7A2 110.0
C8A C7A H7A2 110.0
H7A1 C7A H7A2 108.3
N9A C8A C7A 114.1(3)
N9A C8A H8A1 108.7
C7A C8A H8A1 108.7
N9A C8A H8A2 108.7
C7A C8A H8A2 108.7
H8A1 C8A H8A2 107.6
C8A N9A C10A 110.6(3)
C8A N9A C26A 109.8(3)
C10A N9A C26A 109.2(3)
C8A N9A K1 109.34(18)
C10A N9A K1 109.19(19)
C26A N9A K1 108.71(17)
N9A C10A C11A 113.9(3)
N9A C10A H10A 108.8
C11A C10A H10A 108.8
N9A C10A H10B 108.8
C11A C10A H10B 108.8
H10A C10A H10B 107.7
O12A C11A C10A 108.9(3)
O12A C11A H11A 109.9
C10A C11A H11A 109.9
O12A C11A H11B 109.9
C10A C11A H11B 109.9
H11A C11A H11B 108.3
C11A O12A C13A 111.2(3)
C11A O12A K1 116.51(18)
C13A O12A K1 111.47(18)
O12A C13A C14A 110.0(3)
O12A C13A H13A 109.7
C14A C13A H13A 109.7
O12A C13A H13B 109.7
C14A C13A H13B 109.7
H13A C13A H13B 108.2
O15A C14A C13A 109.7(3)
O15A C14A H14A 109.7
C13A C14A H14A 109.7
O15A C14A H14B 109.7
C13A C14A H14B 109.7
H14A C14A H14B 108.2
C14A O15A C16A 111.2(3)
C14A O15A K1 115.44(19)
C16A O15A K1 116.4(2)
O15A C16A C17A 110.1(3)
O15A C16A H16D 109.6
C17A C16A H16D 109.6
O15A C16A H16E 109.6
C17A C16A H16E 109.6
H16D C16A H16E 108.2
N18A C17A C16A 113.7(3)
N18A C17A H17D 108.8
C16A C17A H17D 108.8
N18A C17A H17E 108.8
C16A C17A H17E 108.8
H17D C17A H17E 107.7
C17A N18A C1A 109.5(3)
C17A N18A C19A 110.3(3)
C1A N18A C19A 110.2(3)
C17A N18A K1 109.2(2)
C1A N18A K1 109.05(19)
C19A N18A K1 108.61(18)
N18A C19A C20A 113.5(3)
N18A C19A H19D 108.9
C20A C19A H19D 108.9
N18A C19A H19E 108.9
C20A C19A H19E 108.9
H19D C19A H19E 107.7
O21A C20A C19A 109.4(3)
O21A C20A H20A 109.8
C19A C20A H20A 109.8
O21A C20A H20B 109.8
C19A C20A H20B 109.8
H20A C20A H20B 108.2
C20A O21A C22A 111.8(2)
C20A O21A K1 116.93(18)
C22A O21A K1 109.54(16)
O21A C22A C23A 109.8(2)
O21A C22A H22A 109.7
C23A C22A H22A 109.7
O21A C22A H22B 109.7
C23A C22A H22B 109.7
H22A C22A H22B 108.2
O24A C23A C22A 108.5(2)
O24A C23A H23A 110.0
C22A C23A H23A 110.0
O24A C23A H23B 110.0
C22A C23A H23B 110.0
H23A C23A H23B 108.4
C23A O24A C25A 112.5(2)
C23A O24A K1 121.88(17)
C25A O24A K1 121.45(17)
O24A C25A C26A 108.8(3)
O24A C25A H25D 109.9
C26A C25A H25D 109.9
O24A C25A H25E 109.9
C26A C25A H25E 109.9
H25D C25A H25E 108.3
N9A C26A C25A 114.6(3)
N9A C26A H26D 108.6
C25A C26A H26D 108.6
N9A C26A H26E 108.6
C25A C26A H26E 108.6
H26D C26A H26E 107.6
O12B K2 O21B 120.07(7)
O12B K2 O24B 98.90(7)
O21B K2 O24B 60.62(7)
O12B K2 O6B 98.13(6)
O21B K2 O6B 136.92(7)
O24B K2 O6B 96.71(7)
O12B K2 O15B 61.28(6)
O21B K2 O15B 99.37(7)
O24B K2 O15B 141.81(7)
O6B K2 O15B 117.20(6)
O12B K2 O3B 139.86(7)
O21B K2 O3B 95.37(6)
O24B K2 O3B 115.75(6)
O6B K2 O3B 59.97(6)
O15B K2 O3B 97.16(6)
O12B K2 N9B 60.41(6)
O21B K2 N9B 120.56(7)
O24B K2 N9B 60.97(7)
O6B K2 N9B 60.32(6)
O15B K2 N9B 120.09(7)
O3B K2 N9B 119.00(6)
O12B K2 N18B 120.27(7)
O21B K2 N18B 60.24(7)
O24B K2 N18B 119.59(7)
O6B K2 N18B 118.41(6)
O15B K2 N18B 60.31(7)
O3B K2 N18B 59.74(6)
N9B K2 N18B 178.72(7)
N18B C1B C2B 113.7(3)
N18B C1B H1B1 108.8
C2B C1B H1B1 108.8
N18B C1B H1B2 108.8
C2B C1B H1B2 108.8
H1B1 C1B H1B2 107.7
O3B C2B C1B 108.6(2)
O3B C2B H2B1 110.0
C1B C2B H2B1 110.0
O3B C2B H2B2 110.0
C1B C2B H2B2 110.0
H2B1 C2B H2B2 108.3
C4B O3B C2B 110.5(2)
C4B O3B K2 114.10(16)
C2B O3B K2 118.49(16)
O3B C4B C5B 109.6(2)
O3B C4B H4B1 109.7
C5B C4B H4B1 109.7
O3B C4B H4B2 109.7
C5B C4B H4B2 109.7
H4B1 C4B H4B2 108.2
O6B C5B C4B 109.4(2)
O6B C5B H5B1 109.8
C4B C5B H5B1 109.8
O6B C5B H5B2 109.8
C4B C5B H5B2 109.8
H5B1 C5B H5B2 108.2
C7B O6B C5B 110.2(2)
C7B O6B K2 120.94(17)
C5B O6B K2 115.67(16)
O6B C7B C8B 108.8(2)
O6B C7B H7B1 109.9
C8B C7B H7B1 109.9
O6B C7B H7B2 109.9
C8B C7B H7B2 109.9
H7B1 C7B H7B2 108.3
N9B C8B C7B 114.2(3)
N9B C8B H8B1 108.7
C7B C8B H8B1 108.7
N9B C8B H8B2 108.7
C7B C8B H8B2 108.7
H8B1 C8B H8B2 107.6
C8B N9B C26B 110.8(2)
C8B N9B C10B 110.4(3)
C26B N9B C10B 110.4(3)
C8B N9B K2 108.81(17)
C26B N9B K2 107.90(19)
C10B N9B K2 108.46(17)
N9B C10B C11B 113.5(3)
N9B C10B H10C 108.9
C11B C10B H10C 108.9
N9B C10B H10D 108.9
C11B C10B H10D 108.9
H10C C10B H10D 107.7
O12B C11B C10B 109.5(3)
O12B C11B H11C 109.8
C10B C11B H11C 109.8
O12B C11B H11D 109.8
C10B C11B H11D 109.8
H11C C11B H11D 108.2
C11B O12B C13B 111.4(2)
C11B O12B K2 121.22(17)
C13B O12B K2 115.81(17)
O12B C13B C14B 109.7(3)
O12B C13B H13C 109.7
C14B C13B H13C 109.7
O12B C13B H13D 109.7
C14B C13B H13D 109.7
H13C C13B H13D 108.2
O15B C14B C13B 110.2(3)
O15B C14B H14C 109.6
C13B C14B H14C 109.6
O15B C14B H14D 109.6
C13B C14B H14D 109.6
H14C C14B H14D 108.1
C16B O15B C14B 110.1(2)
C16B O15B K2 118.51(18)
C14B O15B K2 111.20(18)
O15B C16B C17B 109.4(3)
O15B C16B H16F 109.8
C17B C16B H16F 109.8
O15B C16B H16G 109.8
C17B C16B H16G 109.8
H16F C16B H16G 108.2
N18B C17B C16B 114.3(3)
N18B C17B H17F 108.7
C16B C17B H17F 108.7
N18B C17B H17G 108.7
C16B C17B H17G 108.7
H17F C17B H17G 107.6
C19B N18B C17B 110.0(3)
C19B N18B C1B 110.3(2)
C17B N18B C1B 110.3(2)
C19B N18B K2 107.73(18)
C17B N18B K2 109.02(18)
C1B N18B K2 109.41(17)
N18B C19B C20B 113.9(3)
N18B C19B H19F 108.8
C20B C19B H19F 108.8
N18B C19B H19G 108.8
C20B C19B H19G 108.8
H19F C19B H19G 107.7
O21B C20B C19B 109.5(3)
O21B C20B H20C 109.8
C19B C20B H20C 109.8
O21B C20B H20D 109.8
C19B C20B H20D 109.8
H20C C20B H20D 108.2
C22B O21B C20B 111.7(2)
C22B O21B K2 116.55(19)
C20B O21B K2 120.59(18)
O21B C22B C23B 109.5(3)
O21B C22B H22C 109.8
C23B C22B H22C 109.8
O21B C22B H22D 109.8
C23B C22B H22D 109.8
H22C C22B H22D 108.2
O24B C23B C22B 109.2(3)
O24B C23B H23C 109.8
C22B C23B H23C 109.8
O24B C23B H23D 109.8
C22B C23B H23D 109.8
H23C C23B H23D 108.3
C25B O24B C23B 110.7(2)
C25B O24B K2 119.13(18)
C23B O24B K2 113.14(18)
O24B C25B C26B 109.2(3)
O24B C25B H25F 109.8
C26B C25B H25F 109.8
O24B C25B H25G 109.8
C26B C25B H25G 109.8
H25F C25B H25G 108.3
N9B C26B C25B 114.6(3)
N9B C26B H26F 108.6
C25B C26B H26F 108.6
N9B C26B H26G 108.6
C25B C26B H26G 108.6
H26F C26B H26G 107.6
C6P N1P C2P 116.3(4)
C3P C2P N1P 119.2(4)
C3P C2P H2P 120.4
N1P C2P H2P 120.4
C4P C3P C2P 122.7(4)
C4P C3P H3P 118.7
C2P C3P H3P 118.7
C5P C4P C3P 117.8(4)
C5P C4P H4P 121.1
C3P C4P H4P 121.1
C4P C5P C6P 123.9(4)
C4P C5P H5P 118.1
C6P C5P H5P 118.1
C5P C6P N1P 120.1(4)
C5P C6P H6P 120.0
N1P C6P H6P 120.0
C11T C10T H10E 109.5
C11T C10T H10F 109.5
H10E C10T H10F 109.5
C11T C10T H10G 109.5
H10E C10T H10G 109.5
H10F C10T H10G 109.5
C12T C11T C16T 120.0
C12T C11T C10T 124.6(7)
C16T C11T C10T 115.3(7)
C11T C12T C13T 120.0
C11T C12T H12T 120.0
C13T C12T H12T 120.0
C14T C13T C12T 120.0
C14T C13T H13T 120.0
C12T C13T H13T 120.0
C13T C14T C15T 120.0
C13T C14T H14T 120.0
C15T C14T H14T 120.0
C16T C15T C14T 120.0
C16T C15T H15T 120.0
C14T C15T H15T 120.0
C15T C16T C11T 120.0
C15T C16T H16T 120.0
C11T C16T H16T 120.0
C21T C20T H20E 109.5
C21T C20T H20F 109.5
H20E C20T H20F 109.5
C21T C20T H20G 109.5
H20E C20T H20G 109.5
H20F C20T H20G 109.5
C22T C21T C26T 120.0
C22T C21T C20T 114.5(11)
C26T C21T C20T 124.9(11)
C21T C22T C23T 120.0
C21T C22T H22T 120.0
C23T C22T H22T 120.0
C24T C23T C22T 120.0
C24T C23T H23T 120.0
C22T C23T H23T 120.0
C23T C24T C25T 120.0
C23T C24T H24T 120.0
C25T C24T H24T 120.0
C26T C25T C24T 120.0
C26T C25T H25T 120.0
C24T C25T H25T 120.0
C25T C26T C21T 120.0
C25T C26T H26T 120.0
C21T C26T H26T 120.0

loop_
_geom_bond_atom_site_label_1
_geom_bond_atom_site_label_2
_geom_bond_distance
Ru1 C10 2.203(3)
Ru1 C11 2.210(3)
Ru1 C14 2.214(3)
Ru1 C13 2.241(3)
Ru1 C12 2.245(3)
Ru1 Sb6 2.6945(3)
Ru1 Sb1 2.7077(3)
Ru1 Sb4 2.7123(3)
Ru1 Sb3 2.7173(3)
Ru2 C20 2.191(3)
Ru2 C21 2.197(2)
Ru2 C24 2.208(3)
Ru2 C22 2.219(3)
Ru2 C23 2.228(3)
Ru2 Sb2 2.6871(3)
Ru2 Sb5 2.6907(3)
Ru2 Sb6 2.7619(3)
Ru2 Sb3 2.7915(3)
Sb1 Sb4 2.7342(3)
Sb1 Sb2 2.8596(3)
Sb2 Sb3 2.7909(3)
Sb3 Sb6 2.9501(3)
Sb4 Sb5 2.8378(3)
Sb5 Sb6 2.7885(3)
C10 C14 1.422(4)
C10 C11 1.432(4)
C10 C15 1.504(4)
C11 C12 1.425(4)
C11 C16 1.498(4)
C12 C13 1.414(5)
C12 C17 1.501(5)
C13 C14 1.431(5)
C13 C18 1.510(5)
C14 C19 1.505(5)
C15 H15A 0.9800
C15 H15B 0.9800
C15 H15C 0.9800
C16 H16A 0.9800
C16 H16B 0.9800
C16 H16C 0.9800
C17 H17A 0.9800
C17 H17B 0.9800
C17 H17C 0.9800
C18 H18A 0.9800
C18 H18B 0.9800
C18 H18C 0.9800
C19 H19A 0.9800
C19 H19B 0.9800
C19 H19C 0.9800
C20 C24 1.432(4)
C20 C21 1.435(4)
C20 C25 1.491(4)
C21 C22 1.433(4)
C21 C26 1.502(4)
C22 C23 1.430(4)
C22 C27 1.495(4)
C23 C24 1.426(4)
C23 C28 1.507(4)
C24 C29 1.504(4)
C25 H25A 0.9800
C25 H25B 0.9800
C25 H25C 0.9800
C26 H26A 0.9800
C26 H26B 0.9800
C26 H26C 0.9800
C27 H27A 0.9800
C27 H27B 0.9800
C27 H27C 0.9800
C28 H28A 0.9800
C28 H28B 0.9800
C28 H28C 0.9800
C29 H29A 0.9800
C29 H29B 0.9800
C29 H29C 0.9800
K1 O24A 2.737(2)
K1 O15A 2.799(2)
K1 O12A 2.840(2)
K1 O21A 2.866(2)
K1 O6A 2.869(2)
K1 O3A 2.886(2)
K1 N9A 2.981(3)
K1 N18A 3.020(3)
C1A N18A 1.478(4)
C1A C2A 1.497(5)
C1A H1A1 0.9900
C1A H1A2 0.9900
C2A O3A 1.425(4)
C2A H2A1 0.9900
C2A H2A2 0.9900
O3A C4A 1.425(4)
C4A C5A 1.488(5)
C4A H4A1 0.9900
C4A H4A2 0.9900
C5A O6A 1.425(4)
C5A H5A1 0.9900
C5A H5A2 0.9900
O6A C7A 1.421(4)
C7A C8A 1.502(5)
C7A H7A1 0.9900
C7A H7A2 0.9900
C8A N9A 1.469(4)
C8A H8A1 0.9900
C8A H8A2 0.9900
N9A C10A 1.470(4)
N9A C26A 1.471(4)
C10A C11A 1.504(5)
C10A H10A 0.9900
C10A H10B 0.9900
C11A O12A 1.418(4)
C11A H11A 0.9900
C11A H11B 0.9900
O12A C13A 1.427(4)
C13A C14A 1.487(6)
C13A H13A 0.9900
C13A H13B 0.9900
C14A O15A 1.416(4)
C14A H14A 0.9900
C14A H14B 0.9900
O15A C16A 1.428(4)
C16A C17A 1.496(5)
C16A H16D 0.9900
C16A H16E 0.9900
C17A N18A 1.471(4)
C17A H17D 0.9900
C17A H17E 0.9900
N18A C19A 1.478(4)
C19A C20A 1.495(5)
C19A H19D 0.9900
C19A H19E 0.9900
C20A O21A 1.421(4)
C20A H20A 0.9900
C20A H20B 0.9900
O21A C22A 1.423(4)
C22A C23A 1.479(5)
C22A H22A 0.9900
C22A H22B 0.9900
C23A O24A 1.422(3)
C23A H23A 0.9900
C23A H23B 0.9900
O24A C25A 1.425(4)
C25A C26A 1.503(5)
C25A H25D 0.9900
C25A H25E 0.9900
C26A H26D 0.9900
C26A H26E 0.9900
K2 O12B 2.770(2)
K2 O21B 2.783(2)
K2 O24B 2.802(2)
K2 O6B 2.806(2)
K2 O15B 2.832(2)
K2 O3B 2.8571(19)
K2 N9B 2.984(3)
K2 N18B 3.012(2)
C1B N18B 1.472(4)
C1B C2B 1.501(4)
C1B H1B1 0.9900
C1B H1B2 0.9900
C2B O3B 1.426(3)
C2B H2B1 0.9900
C2B H2B2 0.9900
O3B C4B 1.425(3)
C4B C5B 1.489(4)
C4B H4B1 0.9900
C4B H4B2 0.9900
C5B O6B 1.430(3)
C5B H5B1 0.9900
C5B H5B2 0.9900
O6B C7B 1.426(3)
C7B C8B 1.518(4)
C7B H7B1 0.9900
C7B H7B2 0.9900
C8B N9B 1.464(4)
C8B H8B1 0.9900
C8B H8B2 0.9900
N9B C26B 1.470(4)
N9B C10B 1.475(4)
C10B C11B 1.500(5)
C10B H10C 0.9900
C10B H10D 0.9900
C11B O12B 1.420(4)
C11B H11C 0.9900
C11B H11D 0.9900
O12B C13B 1.427(4)
C13B C14B 1.486(5)
C13B H13C 0.9900
C13B H13D 0.9900
C14B O15B 1.431(4)
C14B H14C 0.9900
C14B H14D 0.9900
O15B C16B 1.424(4)
C16B C17B 1.506(5)
C16B H16F 0.9900
C16B H16G 0.9900
C17B N18B 1.468(4)
C17B H17F 0.9900
C17B H17G 0.9900
N18B C19B 1.464(4)
C19B C20B 1.496(5)
C19B H19F 0.9900
C19B H19G 0.9900
C20B O21B 1.421(4)
C20B H20C 0.9900
C20B H20D 0.9900
O21B C22B 1.415(4)
C22B C23B 1.492(5)
C22B H22C 0.9900
C22B H22D 0.9900
C23B O24B 1.437(4)
C23B H23C 0.9900
C23B H23D 0.9900
O24B C25B 1.421(4)
C25B C26B 1.506(5)
C25B H25F 0.9900
C25B H25G 0.9900
C26B H26F 0.9900
C26B H26G 0.9900
N1P C6P 1.388(5)
N1P C2P 1.391(6)
C2P C3P 1.385(7)
C2P H2P 0.9500
C3P C4P 1.323(7)
C3P H3P 0.9500
C4P C5P 1.311(6)
C4P H4P 0.9500
C5P C6P 1.351(5)
C5P H5P 0.9500
C6P H6P 0.9500
C10T C11T 1.569(12)
C10T H10E 0.9800
C10T H10F 0.9800
C10T H10G 0.9800
C11T C12T 1.3900
C11T C16T 1.3900
C12T C13T 1.3900
C12T H12T 0.9500
C13T C14T 1.3900
C13T H13T 0.9500
C14T C15T 1.3900
C14T H14T 0.9500
C15T C16T 1.3900
C15T H15T 0.9500
C16T H16T 0.9500
C20T C21T 1.49(2)
C20T H20E 0.9800
C20T H20F 0.9800
C20T H20G 0.9800
C21T C22T 1.3900
C21T C26T 1.3900
C22T C23T 1.3900
C22T H22T 0.9500
C23T C24T 1.3900
C23T H23T 0.9500
C24T C25T 1.3900
C24T H24T 0.9500
C25T C26T 1.3900
C25T H25T 0.9500
C26T H26T 0.9500

loop_
_geom_torsion_atom_site_label_1
_geom_torsion_atom_site_label_2
_geom_torsion_atom_site_label_3
_geom_torsion_atom_site_label_4
_geom_torsion
C14 C10 C11 C12 1.0(3)
C15 C10 C11 C12 -171.8(3)
Ru1 C10 C11 C12 63.7(2)
C14 C10 C11 C16 172.4(3)
C15 C10 C11 C16 -0.4(5)
Ru1 C10 C11 C16 -125.0(3)
C14 C10 C11 Ru1 -62.66(19)
C15 C10 C11 Ru1 124.6(3)
C10 C11 C12 C13 -0.8(3)
C16 C11 C12 C13 -172.3(3)
Ru1 C11 C12 C13 61.6(2)
C10 C11 C12 C17 173.5(3)
C16 C11 C12 C17 2.0(5)
Ru1 C11 C12 C17 -124.1(3)
C10 C11 C12 Ru1 -62.46(19)
C16 C11 C12 Ru1 126.1(3)
C11 C12 C13 C14 0.3(3)
C17 C12 C13 C14 -173.9(3)
Ru1 C12 C13 C14 61.0(2)
C11 C12 C13 C18 173.9(3)
C17 C12 C13 C18 -0.3(5)
Ru1 C12 C13 C18 -125.3(3)
C11 C12 C13 Ru1 -60.7(2)
C17 C12 C13 Ru1 125.0(3)
C11 C10 C14 C13 -0.8(3)
C15 C10 C14 C13 171.7(3)
Ru1 C10 C14 C13 -63.3(2)
C11 C10 C14 C19 -175.9(3)
C15 C10 C14 C19 -3.3(5)
Ru1 C10 C14 C19 121.6(3)
C11 C10 C14 Ru1 62.47(19)
C15 C10 C14 Ru1 -125.0(3)
C12 C13 C14 C10 0.3(3)
C18 C13 C14 C10 -173.3(3)
Ru1 C13 C14 C10 62.35(19)
C12 C13 C14 C19 175.3(3)
C18 C13 C14 C19 1.6(5)
Ru1 C13 C14 C19 -122.7(3)
C12 C13 C14 Ru1 -62.0(2)
C18 C13 C14 Ru1 124.3(3)
C24 C20 C21 C22 0.2(3)
C25 C20 C21 C22 175.8(3)
Ru2 C20 C21 C22 -62.58(18)
C24 C20 C21 C26 -173.5(3)
C25 C20 C21 C26 2.1(5)
Ru2 C20 C21 C26 123.7(3)
C24 C20 C21 Ru2 62.74(18)
C25 C20 C21 Ru2 -121.6(3)
C20 C21 C22 C23 -0.3(3)
C26 C21 C22 C23 173.3(3)
Ru2 C21 C22 C23 -62.13(18)
C20 C21 C22 C27 -173.7(2)
C26 C21 C22 C27 0.0(4)
Ru2 C21 C22 C27 124.5(3)
C20 C21 C22 Ru2 61.81(18)
C26 C21 C22 Ru2 -124.5(3)
C21 C22 C23 C24 0.4(3)
C27 C22 C23 C24 173.7(3)
Ru2 C22 C23 C24 -60.88(18)
C21 C22 C23 C28 -172.7(3)
C27 C22 C23 C28 0.6(4)
Ru2 C22 C23 C28 126.1(3)
C21 C22 C23 Ru2 61.24(17)
C27 C22 C23 Ru2 -125.4(3)
C22 C23 C24 C20 -0.3(3)
C28 C23 C24 C20 172.8(3)
Ru2 C23 C24 C20 -61.39(18)
C22 C23 C24 C29 -175.3(3)
C28 C23 C24 C29 -2.2(4)
Ru2 C23 C24 C29 123.6(3)
C22 C23 C24 Ru2 61.12(18)
C28 C23 C24 Ru2 -125.8(3)
C21 C20 C24 C23 0.1(3)
C25 C20 C24 C23 -175.6(3)
Ru2 C20 C24 C23 62.46(18)
C21 C20 C24 C29 175.2(3)
C25 C20 C24 C29 -0.5(4)
Ru2 C20 C24 C29 -122.4(3)
C21 C20 C24 Ru2 -62.40(18)
C25 C20 C24 Ru2 121.9(3)
N18A C1A C2A O3A -66.8(4)
C1A C2A O3A C4A -176.1(3)
C1A C2A O3A K1 52.6(3)
C2A O3A C4A C5A 179.0(3)
K1 O3A C4A C5A -49.6(3)
O3A C4A C5A O6A 65.7(4)
C4A C5A O6A C7A 177.0(3)
C4A C5A O6A K1 -48.7(3)
C5A O6A C7A C8A -174.9(3)
K1 O6A C7A C8A 50.9(3)
O6A C7A C8A N9A -66.5(4)
C7A C8A N9A C10A -75.2(4)
C7A C8A N9A C26A 164.2(3)
C7A C8A N9A K1 45.1(3)
C8A N9A C10A C11A 165.0(3)
C26A N9A C10A C11A -74.1(4)
K1 N9A C10A C11A 44.6(4)
N9A C10A C11A O12A -65.5(4)
C10A C11A O12A C13A 179.6(3)
C10A C11A O12A K1 50.3(3)
C11A O12A C13A C14A 176.0(3)
K1 O12A C13A C14A -52.1(3)
O12A C13A C14A O15A 66.1(4)
C13A C14A O15A C16A 179.8(3)
C13A C14A O15A K1 -44.9(3)
C14A O15A C16A C17A -171.6(3)
K1 O15A C16A C17A 53.5(3)
O15A C16A C17A N18A -64.0(4)
C16A C17A N18A C1A -79.3(4)
C16A C17A N18A C19A 159.3(3)
C16A C17A N18A K1 40.0(3)
C2A C1A N18A C17A 162.6(3)
C2A C1A N18A C19A -75.9(4)
C2A C1A N18A K1 43.2(4)
C17A N18A C19A C20A -72.9(4)
C1A N18A C19A C20A 166.2(3)
K1 N18A C19A C20A 46.8(3)
N18A C19A C20A O21A -66.5(4)
C19A C20A O21A C22A 176.7(3)
C19A C20A O21A K1 49.3(3)
C20A O21A C22A C23A 170.1(3)
K1 O21A C22A C23A -58.6(3)
O21A C22A C23A O24A 60.4(3)
C22A C23A O24A C25A 170.9(2)
C22A C23A O24A K1 -31.8(3)
C23A O24A C25A C26A -158.1(3)
K1 O24A C25A C26A 44.4(3)
C8A N9A C26A C25A -75.7(3)
C10A N9A C26A C25A 162.9(3)
K1 N9A C26A C25A 43.9(3)
O24A C25A C26A N9A -59.4(4)
N18B C1B C2B O3B 64.4(4)
C1B C2B O3B C4B 178.2(2)
C1B C2B O3B K2 -47.5(3)
C2B O3B C4B C5B -175.9(2)
K2 O3B C4B C5B 47.6(3)
O3B C4B C5B O6B -64.3(3)
C4B C5B O6B C7B -169.7(3)
C4B C5B O6B K2 48.5(3)
C5B O6B C7B C8B -179.9(3)
K2 O6B C7B C8B -40.5(3)
O6B C7B C8B N9B 60.8(4)
C7B C8B N9B C26B 69.7(3)
C7B C8B N9B C10B -167.7(3)
C7B C8B N9B K2 -48.7(3)
C8B N9B C10B C11B 71.4(3)
C26B N9B C10B C11B -165.8(3)
K2 N9B C10B C11B -47.7(3)
N9B C10B C11B O12B 60.7(4)
C10B C11B O12B C13B 176.8(3)
C10B C11B O12B K2 -41.5(3)
C11B O12B C13B C14B -172.0(3)
K2 O12B C13B C14B 44.2(3)
O12B C13B C14B O15B -65.2(4)
C13B C14B O15B C16B -174.9(3)
C13B C14B O15B K2 51.7(3)
C14B O15B C16B C17B -176.5(3)
K2 O15B C16B C17B -46.9(3)
O15B C16B C17B N18B 63.1(4)
C16B C17B N18B C19B 72.8(3)
C16B C17B N18B C1B -165.3(3)
C16B C17B N18B K2 -45.1(3)
C2B C1B N18B C19B -165.2(3)
C2B C1B N18B C17B 73.1(3)
C2B C1B N18B K2 -46.9(3)
C17B N18B C19B C20B -166.9(3)
C1B N18B C19B C20B 71.1(3)
K2 N18B C19B C20B -48.2(3)
N18B C19B C20B O21B 62.5(3)
C19B C20B O21B C22B 174.6(3)
C19B C20B O21B K2 -42.8(3)
C20B O21B C22B C23B -172.1(3)
K2 O21B C22B C23B 43.6(3)
O21B C22B C23B O24B -63.5(3)
C22B C23B O24B C25B -171.8(3)
C22B C23B O24B K2 51.5(3)
C23B O24B C25B C26B -177.7(3)
K2 O24B C25B C26B -44.0(3)
C8B N9B C26B C25B -166.3(3)
C10B N9B C26B C25B 71.1(4)
K2 N9B C26B C25B -47.3(3)
O24B C25B C26B N9B 63.0(4)
C6P N1P C2P C3P 0.2(5)
N1P C2P C3P C4P 0.1(6)
C2P C3P C4P C5P -0.1(6)
C3P C4P C5P C6P -0.4(6)
C4P C5P C6P N1P 0.8(6)
C2P N1P C6P C5P -0.7(5)
C16T C11T C12T C13T 0.0
C10T C11T C12T C13T 176.6(7)
C11T C12T C13T C14T 0.0
C12T C13T C14T C15T 0.0
C13T C14T C15T C16T 0.0
C14T C15T C16T C11T 0.0
C12T C11T C16T C15T 0.0
C10T C11T C16T C15T -176.9(6)
C26T C21T C22T C23T 0.0
C20T C21T C22T C23T 172.2(11)
C21T C22T C23T C24T 0.0
C22T C23T C24T C25T 0.0
C23T C24T C25T C26T 0.0
C24T C25T C26T C21T 0.0
C22T C21T C26T C25T 0.0
C20T C21T C26T C25T -171.3(12)
